data_2233508
loop_
_publ_author_name
'Yan, Yan'
'Yu, Wen-Jing'
'Chen, Jing'

_publ_section_title
;
 Bis[4-amino-3,5-bis(pyridin-2-yl)-4<i>H</i>-1,2,4-triazole-\k^2^<i>N</i>^2^,<i>N</i>^3^]bis(benzene-1,2-dicarboxylic
 acid-\k<i>O</i>)copper(II) bis(2-carboxybenzoate)
;
_journal_coeditor_code HY2503
_journal_issue 2
_journal_name_full 'Acta Crystallographica Section E'
_journal_page_first m129
_journal_page_last m130
_journal_paper_doi 10.1107/S1600536812000128
_journal_volume 68
_journal_year 2012
_chemical_formula_iupac '[Cu (C12 H10 N6)2 (C8 H6 O4)2] (C8 H5 O4)2'
_chemical_formula_moiety 'C40 H32 Cu N12 O8 2+, 2(C8 H5 O4 -)'
_chemical_formula_sum 'C56 H42 Cu N12 O16'
_chemical_formula_weight 1202.56
_chemical_name_systematic
;
Bis[4-amino-3,5-bis(pyridin-2-yl)-4<i>H</i>-1,2,4-triazole-
\k^2^<i>N</i>^2^,<i>N</i>^3^]bis(benzene-1,2-dicarboxylic
acid-\k<i>O</i>)copper(II) bis(2-carboxybenzoate)
;
_space_group_IT_number 14
_symmetry_cell_setting monoclinic
_symmetry_space_group_name_Hall '-P 2ybc'
_symmetry_space_group_name_H-M 'P 1 21/c 1'
_atom_sites_solution_hydrogens geom
_atom_sites_solution_primary direct
_atom_sites_solution_secondary difmap
_audit_creation_method SHELXL-97
_cell_angle_alpha 90.00
_cell_angle_beta 121.739(3)
_cell_angle_gamma 90.00
_cell_formula_units_Z 2
_cell_length_a 12.1171(7)
_cell_length_b 15.9875(10)
_cell_length_c 15.7498(7)
_cell_measurement_reflns_used 4780
_cell_measurement_temperature 294(2)
_cell_measurement_theta_max 25.40
_cell_measurement_theta_min 2.16
_cell_volume 2594.8(3)
_computing_cell_refinement 'SAINT (Bruker, 2007)'
_computing_data_collection 'SMART (Bruker, 2007)'
_computing_data_reduction 'SAINT (Bruker, 2007)'
_computing_molecular_graphics 'DIAMOND (Brandenburg, 1999)'
_computing_publication_material 'SHELXTL (Sheldrick, 2008)'
_computing_structure_refinement 'SHELXL97 (Sheldrick, 2008)'
_computing_structure_solution 'SHELXS97 (Sheldrick, 2008)'
_diffrn_ambient_temperature 294(2)
_diffrn_measured_fraction_theta_full 1.000
_diffrn_measured_fraction_theta_max 1.000
_diffrn_measurement_device_type 'Bruker APEX CCD'
_diffrn_measurement_method '\f and \w scans'
_diffrn_radiation_monochromator graphite
_diffrn_radiation_source 'fine-focus sealed tube'
_diffrn_radiation_type MoK\a
_diffrn_radiation_wavelength 0.71073
_diffrn_reflns_av_R_equivalents 0.0230
_diffrn_reflns_av_sigmaI/netI 0.0257
_diffrn_reflns_limit_h_max 9
_diffrn_reflns_limit_h_min -14
_diffrn_reflns_limit_k_max 19
_diffrn_reflns_limit_k_min -18
_diffrn_reflns_limit_l_max 18
_diffrn_reflns_limit_l_min -18
_diffrn_reflns_number 13987
_diffrn_reflns_theta_full 25.01
_diffrn_reflns_theta_max 25.01
_diffrn_reflns_theta_min 1.98
_exptl_absorpt_coefficient_mu 0.509
_exptl_absorpt_correction_T_max 0.9060
_exptl_absorpt_correction_T_min 0.8850
_exptl_absorpt_correction_type multi-scan
_exptl_absorpt_process_details '(SADABS; Sheldrick, 1996)'
_exptl_crystal_colour blue
_exptl_crystal_density_diffrn 1.539
_exptl_crystal_density_method 'not measured'
_exptl_crystal_description block
_exptl_crystal_F_000 1238
_exptl_crystal_size_max 0.24
_exptl_crystal_size_mid 0.23
_exptl_crystal_size_min 0.20
_refine_diff_density_max 0.219
_refine_diff_density_min -0.382
_refine_ls_extinction_method none
_refine_ls_goodness_of_fit_ref 1.051
_refine_ls_hydrogen_treatment constr
_refine_ls_matrix_type full
_refine_ls_number_parameters 388
_refine_ls_number_reflns 4579
_refine_ls_number_restraints 0
_refine_ls_restrained_S_all 1.051
_refine_ls_R_factor_all 0.0491
_refine_ls_R_factor_gt 0.0345
_refine_ls_shift/su_max 0.001
_refine_ls_shift/su_mean 0.000
_refine_ls_structure_factor_coef Fsqd
_refine_ls_weighting_details 'calc w=1/[\s^2^(Fo^2^)+(0.0510P)^2^+0.7095P] where P=(Fo^2^+2Fc^2^)/3'
_refine_ls_weighting_scheme calc
_refine_ls_wR_factor_gt 0.0909
_refine_ls_wR_factor_ref 0.0977
_reflns_number_gt 3594
_reflns_number_total 4579
_reflns_threshold_expression I>2\s(I)
_cod_data_source_file hy2503.cif
_cod_data_source_block I
_cod_original_cell_volume 2594.8(2)
_cod_original_sg_symbol_H-M 'P 21/c'
_cod_database_code 2233508
_cod_database_fobs_code 2233508

loop_
_symmetry_equiv_pos_as_xyz
'x, y, z'
'-x, y+1/2, -z+1/2'
'-x, -y, -z'
'x, -y-1/2, z-1/2'

loop_
_atom_site_type_symbol
_atom_site_label
_atom_site_fract_x
_atom_site_fract_y
_atom_site_fract_z
_atom_site_U_iso_or_equiv
_atom_site_adp_type
_atom_site_calc_flag
_atom_site_refinement_flags
_atom_site_occupancy
_atom_site_symmetry_multiplicity
Cu Cu1 0.0000 0.5000 0.5000 0.03702(13) Uani d S 1 2
O O5 0.25819(17) 0.25012(10) 0.25335(15) 0.0578(5) Uani d . 1 1
O O6 0.42188(18) 0.33760(10) 0.30636(14) 0.0557(5) Uani d . 1 1
O O7 0.61160(19) 0.35032(10) 0.29636(15) 0.0582(5) Uani d . 1 1
H H7 0.5561 0.3418 0.3103 0.087 Uiso calc R 1 1
O O8 0.71299(18) 0.27995(10) 0.23886(15) 0.0612(5) Uani d . 1 1
N N1 0.11634(16) 0.58006(11) 0.48080(13) 0.0357(4) Uani d . 1 1
N N2 0.12225(17) 0.41813(11) 0.49978(14) 0.0384(4) Uani d . 1 1
N N3 0.14291(17) 0.33373(11) 0.51187(14) 0.0398(4) Uani d . 1 1
N N4 0.28569(17) 0.39093(11) 0.48400(13) 0.0364(4) Uani d . 1 1
N N5 0.38715(19) 0.40434(13) 0.46593(16) 0.0509(5) Uani d . 1 1
H H5A 0.3530 0.3915 0.4012 0.076 Uiso d R 1 1
H H5B 0.4406 0.3643 0.5075 0.076 Uiso d R 1 1
N N6 0.4013(2) 0.22776(13) 0.50357(16) 0.0519(5) Uani d . 1 1
C C1 0.2106(2) 0.54244(14) 0.47258(16) 0.0358(5) Uani d . 1 1
C C2 0.1071(2) 0.66321(14) 0.47397(18) 0.0430(5) Uani d . 1 1
H H2A 0.0436 0.6896 0.4805 0.052 Uiso calc R 1 1
C C3 0.1889(2) 0.71151(15) 0.45752(19) 0.0500(6) Uani d . 1 1
H H3A 0.1800 0.7694 0.4528 0.060 Uiso calc R 1 1
C C4 0.2829(2) 0.67294(15) 0.4483(2) 0.0511(6) Uani d . 1 1
H H4 0.3383 0.7044 0.4368 0.061 Uiso calc R 1 1
C C5 0.2950(2) 0.58683(15) 0.45617(18) 0.0451(6) Uani d . 1 1
H H5 0.3587 0.5596 0.4505 0.054 Uiso calc R 1 1
C C6 0.2094(2) 0.45237(13) 0.48423(15) 0.0346(5) Uani d . 1 1
C C7 0.2428(2) 0.31780(14) 0.50288(16) 0.0374(5) Uani d . 1 1
C C8 0.3001(2) 0.23437(14) 0.51511(16) 0.0398(5) Uani d . 1 1
C C9 0.4507(3) 0.15095(18) 0.5139(2) 0.0652(8) Uani d . 1 1
H H9 0.5203 0.1444 0.5051 0.078 Uiso calc R 1 1
C C10 0.4054(3) 0.08162(18) 0.5366(2) 0.0683(8) Uani d . 1 1
H H10 0.4430 0.0296 0.5426 0.082 Uiso calc R 1 1
C C11 0.3039(3) 0.09019(17) 0.5503(2) 0.0629(7) Uani d . 1 1
H H11 0.2719 0.0440 0.5665 0.075 Uiso calc R 1 1
C C12 0.2495(2) 0.16788(15) 0.53986(18) 0.0488(6) Uani d . 1 1
H H12 0.1806 0.1755 0.5492 0.059 Uiso calc R 1 1
C C21 0.4445(2) 0.19723(13) 0.26040(16) 0.0360(5) Uani d . 1 1
C C22 0.5573(2) 0.20464(13) 0.25486(16) 0.0365(5) Uani d . 1 1
C C23 0.6072(2) 0.13201(14) 0.23817(19) 0.0465(6) Uani d . 1 1
H H23 0.6802 0.1362 0.2332 0.056 Uiso calc R 1 1
C C24 0.5527(3) 0.05483(15) 0.2289(2) 0.0536(7) Uani d . 1 1
H H24 0.5893 0.0076 0.2188 0.064 Uiso calc R 1 1
C C25 0.4435(2) 0.04748(14) 0.2345(2) 0.0526(7) Uani d . 1 1
H H25 0.4056 -0.0046 0.2282 0.063 Uiso calc R 1 1
C C26 0.3915(2) 0.11756(14) 0.24943(19) 0.0461(6) Uani d . 1 1
H H26 0.3172 0.1119 0.2525 0.055 Uiso calc R 1 1
C C27 0.3693(2) 0.26633(14) 0.27388(17) 0.0420(5) Uani d . 1 1
C C28 0.6319(2) 0.28304(14) 0.26291(18) 0.0423(5) Uani d . 1 1
O O1 0.14046(17) 0.52179(11) 0.68003(12) 0.0519(4) Uani d . 1 1
O O2 0.15757(19) 0.60865(11) 0.79643(15) 0.0611(5) Uani d . 1 1
H H2 0.2051 0.6341 0.7829 0.092 Uiso calc R 1 1
O O3 -0.12352(19) 0.62542(11) 0.74566(13) 0.0596(5) Uani d . 1 1
H H3 -0.1594 0.6665 0.7517 0.089 Uiso calc R 1 1
O O4 -0.0100(2) 0.62734(12) 0.91204(14) 0.0656(5) Uani d . 1 1
C C13 0.0569(2) 0.47914(14) 0.78016(16) 0.0375(5) Uani d . 1 1
C C14 0.0682(2) 0.39419(15) 0.76748(17) 0.0450(6) Uani d . 1 1
H H14 0.1108 0.3770 0.7356 0.054 Uiso calc R 1 1
C C15 0.0174(2) 0.33481(15) 0.8014(2) 0.0543(7) Uani d . 1 1
H H15 0.0240 0.2782 0.7910 0.065 Uiso calc R 1 1
C C16 -0.0429(3) 0.35987(16) 0.8505(2) 0.0555(7) Uani d . 1 1
H H16 -0.0748 0.3201 0.8752 0.067 Uiso calc R 1 1
C C17 -0.0561(2) 0.44334(16) 0.86325(18) 0.0502(6) Uani d . 1 1
H H17A -0.0970 0.4595 0.8967 0.060 Uiso calc R 1 1
C C18 -0.0091(2) 0.50426(14) 0.82691(17) 0.0391(5) Uani d . 1 1
C C19 0.1203(2) 0.53840(15) 0.74604(17) 0.0407(5) Uani d . 1 1
C C20 -0.0436(2) 0.59263(15) 0.83447(18) 0.0436(6) Uani d . 1 1

loop_
_atom_site_aniso_label
_atom_site_aniso_U_11
_atom_site_aniso_U_22
_atom_site_aniso_U_33
_atom_site_aniso_U_12
_atom_site_aniso_U_13
_atom_site_aniso_U_23
Cu1 0.0356(2) 0.0354(2) 0.0541(2) 0.00117(16) 0.03318(19) 0.00233(17)
O5 0.0499(11) 0.0419(10) 0.0929(13) 0.0050(8) 0.0454(10) 0.0014(9)
O6 0.0716(12) 0.0328(9) 0.0875(13) -0.0053(8) 0.0589(11) -0.0126(9)
O7 0.0693(12) 0.0329(9) 0.0952(14) -0.0116(8) 0.0589(12) -0.0105(9)
O8 0.0668(12) 0.0412(10) 0.1046(15) -0.0081(9) 0.0650(12) -0.0038(9)
N1 0.0327(10) 0.0386(11) 0.0434(10) 0.0011(8) 0.0253(9) 0.0018(8)
N2 0.0353(10) 0.0378(10) 0.0512(11) 0.0023(8) 0.0290(9) 0.0039(8)
N3 0.0385(10) 0.0367(10) 0.0531(11) 0.0022(8) 0.0302(10) 0.0019(9)
N4 0.0326(10) 0.0420(11) 0.0438(10) 0.0018(8) 0.0266(9) -0.0004(8)
N5 0.0474(12) 0.0530(12) 0.0759(14) -0.0009(10) 0.0488(12) 0.0003(10)
N6 0.0527(13) 0.0478(12) 0.0694(14) 0.0089(10) 0.0420(12) 0.0006(10)
C1 0.0326(12) 0.0397(13) 0.0394(12) 0.0002(10) 0.0217(10) 0.0010(10)
C2 0.0412(13) 0.0392(13) 0.0590(15) 0.0013(10) 0.0334(12) 0.0022(11)
C3 0.0500(15) 0.0397(13) 0.0692(16) 0.0008(11) 0.0374(14) 0.0058(12)
C4 0.0476(14) 0.0478(15) 0.0722(17) -0.0042(12) 0.0412(14) 0.0073(13)
C5 0.0406(13) 0.0450(14) 0.0670(16) 0.0012(11) 0.0400(13) 0.0047(12)
C6 0.0295(11) 0.0416(13) 0.0396(12) -0.0012(10) 0.0228(10) -0.0013(10)
C7 0.0360(12) 0.0396(12) 0.0419(12) 0.0001(10) 0.0242(11) -0.0011(10)
C8 0.0376(12) 0.0438(13) 0.0396(12) 0.0040(10) 0.0215(11) -0.0015(10)
C9 0.0694(19) 0.0571(18) 0.088(2) 0.0191(15) 0.0542(18) 0.0044(15)
C10 0.082(2) 0.0498(17) 0.087(2) 0.0219(15) 0.0544(19) 0.0071(15)
C11 0.079(2) 0.0455(15) 0.0756(19) 0.0079(14) 0.0483(17) 0.0111(13)
C12 0.0495(15) 0.0489(15) 0.0549(15) 0.0031(12) 0.0321(13) 0.0028(12)
C21 0.0402(12) 0.0276(11) 0.0426(12) 0.0021(9) 0.0234(11) 0.0029(9)
C22 0.0380(12) 0.0288(11) 0.0436(12) -0.0004(9) 0.0221(11) 0.0020(9)
C23 0.0468(14) 0.0352(13) 0.0672(16) 0.0046(10) 0.0367(13) 0.0010(11)
C24 0.0622(17) 0.0297(13) 0.0766(18) 0.0053(11) 0.0419(15) -0.0036(12)
C25 0.0564(16) 0.0271(13) 0.0743(18) -0.0044(11) 0.0343(14) -0.0003(11)
C26 0.0437(13) 0.0352(13) 0.0643(15) -0.0031(10) 0.0319(13) 0.0034(11)
C27 0.0507(15) 0.0343(13) 0.0522(14) 0.0052(11) 0.0348(13) 0.0059(10)
C28 0.0449(14) 0.0310(12) 0.0563(14) 0.0010(10) 0.0303(12) 0.0033(10)
O1 0.0536(10) 0.0640(11) 0.0518(10) -0.0052(8) 0.0372(9) -0.0058(8)
O2 0.0810(14) 0.0491(11) 0.0853(13) -0.0210(9) 0.0657(12) -0.0156(10)
O3 0.0661(12) 0.0499(11) 0.0610(11) 0.0186(9) 0.0321(10) 0.0014(9)
O4 0.0877(14) 0.0598(12) 0.0613(12) 0.0002(10) 0.0474(11) -0.0125(9)
C13 0.0330(12) 0.0390(12) 0.0415(12) -0.0002(9) 0.0203(10) -0.0006(10)
C14 0.0412(13) 0.0446(14) 0.0500(14) 0.0053(11) 0.0245(12) -0.0034(11)
C15 0.0547(16) 0.0355(13) 0.0653(16) 0.0005(12) 0.0265(14) 0.0019(12)
C16 0.0521(16) 0.0465(15) 0.0695(17) -0.0066(12) 0.0330(15) 0.0106(13)
C17 0.0472(14) 0.0558(16) 0.0591(15) -0.0019(12) 0.0358(13) 0.0038(12)
C18 0.0361(12) 0.0405(13) 0.0437(12) -0.0006(10) 0.0230(11) -0.0001(10)
C19 0.0359(12) 0.0426(13) 0.0463(13) 0.0021(10) 0.0236(11) -0.0014(11)
C20 0.0437(14) 0.0451(13) 0.0544(15) -0.0036(11) 0.0343(13) -0.0008(12)

loop_
_atom_type_symbol
_atom_type_description
_atom_type_scat_dispersion_real
_atom_type_scat_dispersion_imag
_atom_type_scat_source
C C 0.0033 0.0016 'International Tables Vol C Tables 4.2.6.8 and 6.1.1.4'
H H 0.0000 0.0000 'International Tables Vol C Tables 4.2.6.8 and 6.1.1.4'
N N 0.0061 0.0033 'International Tables Vol C Tables 4.2.6.8 and 6.1.1.4'
O O 0.0106 0.0060 'International Tables Vol C Tables 4.2.6.8 and 6.1.1.4'
Cu Cu 0.3201 1.2651 'International Tables Vol C Tables 4.2.6.8 and 6.1.1.4'

loop_
_geom_angle_atom_site_label_1
_geom_angle_atom_site_label_2
_geom_angle_atom_site_label_3
_geom_angle_site_symmetry_1
_geom_angle_site_symmetry_3
_geom_angle
N2 Cu1 N2 . 3_566 180.0
N2 Cu1 N1 . 3_566 99.29(7)
N2 Cu1 N1 3_566 3_566 80.71(7)
N2 Cu1 N1 . . 80.71(7)
N2 Cu1 N1 3_566 . 99.29(7)
N1 Cu1 N1 3_566 . 180.00(8)
N2 Cu1 O1 . . 91.79(7)
N2 Cu1 O1 3_566 . 88.21(7)
N1 Cu1 O1 3_566 . 91.79(6)
N1 Cu1 O1 . . 88.21(6)
C28 O7 H7 . . 109.5
C2 N1 C1 . . 118.25(18)
C2 N1 Cu1 . . 127.02(15)
C1 N1 Cu1 . . 114.72(14)
C6 N2 N3 . . 109.19(17)
C6 N2 Cu1 . . 113.48(14)
N3 N2 Cu1 . . 137.33(14)
C7 N3 N2 . . 106.71(18)
C6 N4 C7 . . 106.33(17)
C6 N4 N5 . . 123.92(18)
C7 N4 N5 . . 129.74(18)
N4 N5 H5A . . 105.3
N4 N5 H5B . . 96.6
H5A N5 H5B . . 112.8
C8 N6 C9 . . 116.1(2)
N1 C1 C5 . . 122.4(2)
N1 C1 C6 . . 111.28(18)
C5 C1 C6 . . 126.3(2)
N1 C2 C3 . . 122.3(2)
N1 C2 H2A . . 118.9
C3 C2 H2A . . 118.9
C4 C3 C2 . . 119.1(2)
C4 C3 H3A . . 120.5
C2 C3 H3A . . 120.5
C3 C4 C5 . . 119.6(2)
C3 C4 H4 . . 120.2
C5 C4 H4 . . 120.2
C1 C5 C4 . . 118.4(2)
C1 C5 H5 . . 120.8
C4 C5 H5 . . 120.8
N2 C6 N4 . . 108.30(18)
N2 C6 C1 . . 119.71(18)
N4 C6 C1 . . 131.98(19)
N3 C7 N4 . . 109.44(19)
N3 C7 C8 . . 124.1(2)
N4 C7 C8 . . 126.45(19)
N6 C8 C12 . . 123.6(2)
N6 C8 C7 . . 117.3(2)
C12 C8 C7 . . 119.1(2)
N6 C9 C10 . . 124.1(3)
N6 C9 H9 . . 117.9
C10 C9 H9 . . 117.9
C11 C10 C9 . . 118.7(3)
C11 C10 H10 . . 120.6
C9 C10 H10 . . 120.6
C10 C11 C12 . . 119.2(3)
C10 C11 H11 . . 120.4
C12 C11 H11 . . 120.4
C11 C12 C8 . . 118.2(2)
C11 C12 H12 . . 120.9
C8 C12 H12 . . 120.9
C26 C21 C22 . . 117.6(2)
C26 C21 C27 . . 114.24(19)
C22 C21 C27 . . 128.08(19)
C23 C22 C21 . . 117.9(2)
C23 C22 C28 . . 113.98(19)
C21 C22 C28 . . 128.06(19)
C24 C23 C22 . . 122.4(2)
C24 C23 H23 . . 118.8
C22 C23 H23 . . 118.8
C23 C24 C25 . . 119.7(2)
C23 C24 H24 . . 120.1
C25 C24 H24 . . 120.1
C26 C25 C24 . . 119.2(2)
C26 C25 H25 . . 120.4
C24 C25 H25 . . 120.4
C25 C26 C21 . . 123.1(2)
C25 C26 H26 . . 118.5
C21 C26 H26 . . 118.5
O5 C27 O6 . . 122.6(2)
O5 C27 C21 . . 117.6(2)
O6 C27 C21 . . 119.8(2)
O8 C28 O7 . . 121.4(2)
O8 C28 C22 . . 118.8(2)
O7 C28 C22 . . 119.8(2)
C19 O1 Cu1 . . 133.81(16)
C19 O2 H2 . . 109.5
C20 O3 H3 . . 109.5
C14 C13 C18 . . 118.9(2)
C14 C13 C19 . . 117.5(2)
C18 C13 C19 . . 123.6(2)
C15 C14 C13 . . 121.2(2)
C15 C14 H14 . . 119.4
C13 C14 H14 . . 119.4
C16 C15 C14 . . 119.6(2)
C16 C15 H15 . . 120.2
C14 C15 H15 . . 120.2
C17 C16 C15 . . 120.3(2)
C17 C16 H16 . . 119.9
C15 C16 H16 . . 119.9
C16 C17 C18 . . 121.0(2)
C16 C17 H17A . . 119.5
C18 C17 H17A . . 119.5
C17 C18 C13 . . 119.0(2)
C17 C18 C20 . . 115.9(2)
C13 C18 C20 . . 125.0(2)
O1 C19 O2 . . 123.0(2)
O1 C19 C13 . . 123.0(2)
O2 C19 C13 . . 114.0(2)
O4 C20 O3 . . 124.1(2)
O4 C20 C18 . . 123.9(2)
O3 C20 C18 . . 111.8(2)

loop_
_geom_bond_atom_site_label_1
_geom_bond_atom_site_label_2
_geom_bond_distance
Cu1 N2 1.9781(17)
Cu1 N1 2.0409(17)
Cu1 O1 2.4455(17)
O5 C27 1.236(3)
O6 C27 1.274(3)
O7 C28 1.277(3)
O7 H7 0.8200
O8 C28 1.226(3)
N1 C2 1.334(3)
N1 C1 1.356(3)
N2 C6 1.322(3)
N2 N3 1.367(3)
N3 C7 1.315(3)
N4 C6 1.350(3)
N4 C7 1.374(3)
N4 N5 1.416(2)
N5 H5A 0.9001
N5 H5B 0.9014
N6 C8 1.334(3)
N6 C9 1.338(3)
C1 C5 1.377(3)
C1 C6 1.453(3)
C2 C3 1.384(3)
C2 H2A 0.9300
C3 C4 1.369(3)
C3 H3A 0.9300
C4 C5 1.383(3)
C4 H4 0.9300
C5 H5 0.9300
C7 C8 1.469(3)
C8 C12 1.382(3)
C9 C10 1.365(4)
C9 H9 0.9300
C10 C11 1.362(4)
C10 H10 0.9300
C11 C12 1.375(4)
C11 H11 0.9300
C12 H12 0.9300
C21 C26 1.396(3)
C21 C22 1.419(3)
C21 C27 1.516(3)
C22 C23 1.397(3)
C22 C28 1.511(3)
C23 C24 1.371(3)
C23 H23 0.9300
C24 C25 1.376(3)
C24 H24 0.9300
C25 C26 1.365(3)
C25 H25 0.9300
C26 H26 0.9300
O1 C19 1.216(3)
O2 C19 1.311(3)
O2 H2 0.8200
O3 C20 1.321(3)
O3 H3 0.8200
O4 C20 1.201(3)
C13 C14 1.390(3)
C13 C18 1.401(3)
C13 C19 1.487(3)
C14 C15 1.382(3)
C14 H14 0.9300
C15 C16 1.373(4)
C15 H15 0.9300
C16 C17 1.371(4)
C16 H16 0.9300
C17 C18 1.394(3)
C17 H17A 0.9300
C18 C20 1.496(3)

loop_
_geom_hbond_atom_site_label_D
_geom_hbond_atom_site_label_H
_geom_hbond_atom_site_label_A
_geom_hbond_site_symmetry_A
_geom_hbond_distance_DH
_geom_hbond_distance_HA
_geom_hbond_distance_DA
_geom_hbond_angle_DHA
N5 H5A O6 . 0.90 2.23 2.957(3) 137.4
N5 H5B N6 . 0.90 2.23 2.871(3) 127.9
O2 H2 O8 3_666 0.82 1.83 2.619(2) 161.1
O3 H3 O5 3_566 0.82 1.77 2.579(2) 171.0
O7 H7 O6 . 0.82 1.60 2.394(2) 163.3

loop_
_geom_torsion_atom_site_label_1
_geom_torsion_atom_site_label_2
_geom_torsion_atom_site_label_3
_geom_torsion_atom_site_label_4
_geom_torsion_site_symmetry_1
_geom_torsion
N2 Cu1 N1 C2 . -178.4(2)
N2 Cu1 N1 C2 3_566 1.6(2)
O1 Cu1 N1 C2 . -86.26(19)
N2 Cu1 N1 C1 . 2.92(15)
N2 Cu1 N1 C1 3_566 -177.08(15)
O1 Cu1 N1 C1 . 95.02(15)
N1 Cu1 N2 C6 3_566 177.47(15)
N1 Cu1 N2 C6 . -2.53(15)
O1 Cu1 N2 C6 . -90.42(15)
N1 Cu1 N2 N3 3_566 -2.8(2)
N1 Cu1 N2 N3 . 177.2(2)
O1 Cu1 N2 N3 . 89.3(2)
C6 N2 N3 C7 . -0.3(2)
Cu1 N2 N3 C7 . 179.97(17)
C2 N1 C1 C5 . -0.9(3)
Cu1 N1 C1 C5 . 177.90(17)
C2 N1 C1 C6 . 178.53(19)
Cu1 N1 C1 C6 . -2.6(2)
C1 N1 C2 C3 . 0.9(3)
Cu1 N1 C2 C3 . -177.74(18)
N1 C2 C3 C4 . -0.3(4)
C2 C3 C4 C5 . -0.4(4)
N1 C1 C5 C4 . 0.3(4)
C6 C1 C5 C4 . -179.1(2)
C3 C4 C5 C1 . 0.4(4)
N3 N2 C6 N4 . 1.2(2)
Cu1 N2 C6 N4 . -179.01(13)
N3 N2 C6 C1 . -177.86(18)
Cu1 N2 C6 C1 . 1.9(2)
C7 N4 C6 N2 . -1.6(2)
N5 N4 C6 N2 . 177.72(18)
C7 N4 C6 C1 . 177.3(2)
N5 N4 C6 C1 . -3.4(4)
N1 C1 C6 N2 . 0.5(3)
C5 C1 C6 N2 . 179.9(2)
N1 C1 C6 N4 . -178.3(2)
C5 C1 C6 N4 . 1.1(4)
N2 N3 C7 N4 . -0.7(2)
N2 N3 C7 C8 . 177.3(2)
C6 N4 C7 N3 . 1.4(2)
N5 N4 C7 N3 . -177.8(2)
C6 N4 C7 C8 . -176.6(2)
N5 N4 C7 C8 . 4.2(4)
C9 N6 C8 C12 . 2.3(4)
C9 N6 C8 C7 . -179.2(2)
N3 C7 C8 N6 . 179.9(2)
N4 C7 C8 N6 . -2.4(3)
N3 C7 C8 C12 . -1.6(3)
N4 C7 C8 C12 . 176.1(2)
C8 N6 C9 C10 . -1.1(4)
N6 C9 C10 C11 . -0.3(5)
C9 C10 C11 C12 . 0.7(4)
C10 C11 C12 C8 . 0.4(4)
N6 C8 C12 C11 . -2.0(4)
C7 C8 C12 C11 . 179.5(2)
C26 C21 C22 C23 . 0.4(3)
C27 C21 C22 C23 . -177.5(2)
C26 C21 C22 C28 . 179.2(2)
C27 C21 C22 C28 . 1.2(4)
C21 C22 C23 C24 . -1.1(4)
C28 C22 C23 C24 . 179.9(2)
C22 C23 C24 C25 . 1.0(4)
C23 C24 C25 C26 . -0.1(4)
C24 C25 C26 C21 . -0.6(4)
C22 C21 C26 C25 . 0.4(4)
C27 C21 C26 C25 . 178.6(2)
C26 C21 C27 O5 . -14.8(3)
C22 C21 C27 O5 . 163.2(2)
C26 C21 C27 O6 . 164.4(2)
C22 C21 C27 O6 . -17.6(3)
C23 C22 C28 O8 . 11.6(3)
C21 C22 C28 O8 . -167.2(2)
C23 C22 C28 O7 . -166.9(2)
C21 C22 C28 O7 . 14.3(4)
N2 Cu1 O1 C19 . -148.0(2)
N2 Cu1 O1 C19 3_566 32.0(2)
N1 Cu1 O1 C19 3_566 -48.7(2)
N1 Cu1 O1 C19 . 131.3(2)
C18 C13 C14 C15 . -0.9(3)
C19 C13 C14 C15 . 176.9(2)
C13 C14 C15 C16 . -1.5(4)
C14 C15 C16 C17 . 2.0(4)
C15 C16 C17 C18 . 0.1(4)
C16 C17 C18 C13 . -2.5(4)
C16 C17 C18 C20 . 172.8(2)
C14 C13 C18 C17 . 2.9(3)
C19 C13 C18 C17 . -174.8(2)
C14 C13 C18 C20 . -172.0(2)
C19 C13 C18 C20 . 10.3(4)
Cu1 O1 C19 O2 . -114.9(2)
Cu1 O1 C19 C13 . 68.1(3)
C14 C13 C19 O1 . 26.3(3)
C18 C13 C19 O1 . -155.9(2)
C14 C13 C19 O2 . -150.9(2)
C18 C13 C19 O2 . 26.9(3)
C17 C18 C20 O4 . 62.5(3)
C13 C18 C20 O4 . -122.5(3)
C17 C18 C20 O3 . -112.5(2)
C13 C18 C20 O3 . 62.5(3)
